data_2019451
loop_
_publ_author_name
'Guerrero, Sergio A.'
'Sanabr\'ia, Carlos M.'
'Palma, Alirio'
'Cobo, Justo'
'Glidewell, Christopher'

_publ_section_title
;
 Four related benzazepine derivatives in a reaction pathway leading to a
 benzazepine carboxylic acid: hydrogen-bonded assembly in zero, one, two
 and three dimensions
;
_journal_coeditor_code SK3540
_journal_issue 4
_journal_name_full 'Acta Crystallographica Section C'
_journal_page_first 408
_journal_page_last 415
_journal_paper_doi 10.1107/S2053229614006007
_journal_volume 70
_journal_year 2014
_chemical_formula_iupac 'C11 H13 N O3'
_chemical_formula_moiety 'C11 H13 N O3'
_chemical_formula_sum 'C11 H13 N O3'
_chemical_formula_weight 207.22
_chemical_name_systematic
'(2<i>RS</i>,4<i>SR</i>)-4-Hydroxy-2,3,4,5-tetrahydro-1<i>H</i>-benz[<i>b</i>]azepine-2-carboxylic acid'
_space_group_IT_number 14
_symmetry_cell_setting monoclinic
_symmetry_space_group_name_Hall '-P 2ybc'
_symmetry_space_group_name_H-M 'P 1 21/c 1'
_atom_sites_solution_hydrogens geom
_atom_sites_solution_primary direct
_atom_sites_solution_secondary difmap
_cell_angle_alpha 90.00
_cell_angle_beta 108.275(3)
_cell_angle_gamma 90.00
_cell_formula_units_Z 4
_cell_length_a 9.4389(5)
_cell_length_b 11.9081(5)
_cell_length_c 9.2702(4)
_cell_measurement_reflns_used 2263
_cell_measurement_temperature 120(2)
_cell_measurement_theta_max 27.50
_cell_measurement_theta_min 2.80
_cell_volume 989.41(8)
_computing_cell_refinement 'DIRAX/LSQ (Duisenberg <i>et al.</i>, 2000)'
_computing_data_collection 'COLLECT (Hooft, 1998)'
_computing_data_reduction 'EVALCCD (Duisenberg <i>et al.</i>, 2003)'
_computing_molecular_graphics 'PLATON (Spek, 2009)'
_computing_publication_material 'SHELXL97 (Sheldrick, 2008) and PLATON (Spek, 2009)'
_computing_structure_refinement 'SHELXL97 (Sheldrick, 2008)'
_computing_structure_solution 'SIR2004 (Burla <i>et al.</i>, 2005)'
_diffrn_ambient_temperature 120(2)
_diffrn_detector_area_resol_mean 9.091
_diffrn_measured_fraction_theta_full 0.997
_diffrn_measured_fraction_theta_max 0.997
_diffrn_measurement_device_type 'Bruker--Nonius KappaCCD'
_diffrn_measurement_method '\f & \w scans'
_diffrn_radiation_monochromator graphite
_diffrn_radiation_source 'Bruker--Nonius FR591 rotating anode'
_diffrn_radiation_type 'Mo K\a'
_diffrn_radiation_wavelength 0.71073
_diffrn_reflns_av_R_equivalents 0.0746
_diffrn_reflns_av_sigmaI/netI 0.0533
_diffrn_reflns_limit_h_max 12
_diffrn_reflns_limit_h_min -12
_diffrn_reflns_limit_k_max 15
_diffrn_reflns_limit_k_min -15
_diffrn_reflns_limit_l_max 12
_diffrn_reflns_limit_l_min -12
_diffrn_reflns_number 16576
_diffrn_reflns_theta_full 27.50
_diffrn_reflns_theta_max 27.50
_diffrn_reflns_theta_min 4.09
_diffrn_standards_decay_% 0
_diffrn_standards_interval_count 0
_diffrn_standards_interval_time 0
_diffrn_standards_number 0
_exptl_absorpt_coefficient_mu 0.102
_exptl_absorpt_correction_T_max 0.982
_exptl_absorpt_correction_T_min 0.724
_exptl_absorpt_correction_type multi-scan
_exptl_absorpt_process_details '(SADABS; Sheldrick, 2003)'
_exptl_crystal_colour colourless
_exptl_crystal_density_diffrn 1.391
_exptl_crystal_density_method 'not measured'
_exptl_crystal_description block
_exptl_crystal_F_000 440
_exptl_crystal_size_max 0.25
_exptl_crystal_size_mid 0.22
_exptl_crystal_size_min 0.18
_refine_diff_density_max 0.247
_refine_diff_density_min -0.291
_refine_ls_extinction_method none
_refine_ls_goodness_of_fit_ref 1.082
_refine_ls_hydrogen_treatment constr
_refine_ls_matrix_type full
_refine_ls_number_parameters 136
_refine_ls_number_reflns 2260
_refine_ls_number_restraints 0
_refine_ls_restrained_S_all 1.082
_refine_ls_R_factor_all 0.1015
_refine_ls_R_factor_gt 0.0475
_refine_ls_shift/su_max 0.001
_refine_ls_shift/su_mean 0.000
_refine_ls_structure_factor_coef Fsqd
_refine_ls_weighting_details 'w=1/[\s^2^(Fo^2^)+(0.0438P)^2^+0.5150P] where P=(Fo^2^+2Fc^2^)/3'
_refine_ls_weighting_scheme calc
_refine_ls_wR_factor_gt 0.0970
_refine_ls_wR_factor_ref 0.1192
_reflns_number_gt 1411
_reflns_number_total 2260
_reflns_threshold_expression I>2\s(I)
_cod_data_source_file sk3540sup1.cif
_cod_data_source_block III
_cod_depositor_comments
;Adding full bibliography for 2019449--2019452.cif.

 Adding full bibliography for 2019449--2019452.cif.

 Adding full bibliography for 2019449--2019452.cif.

 Adding full bibliography for 2019449--2019452.cif.

 Adding full bibliography for 2019449--2019452.cif.

 Adding full bibliography for 2019449--2019452.cif.

 Adding full bibliography for 2019449--2019452.cif.
;
_cod_original_sg_symbol_H-M 'P 21/c'
_cod_database_code 2019451
_cod_database_fobs_code 2019451

loop_
_symmetry_equiv_pos_as_xyz
'x, y, z'
'-x, y+1/2, -z+1/2'
'-x, -y, -z'
'x, -y-1/2, z-1/2'

loop_
_atom_site_type_symbol
_atom_site_label
_atom_site_fract_x
_atom_site_fract_y
_atom_site_fract_z
_atom_site_U_iso_or_equiv
_atom_site_adp_type
_atom_site_calc_flag
_atom_site_refinement_flags
_atom_site_occupancy
_atom_site_symmetry_multiplicity
N N1 0.31915(16) 0.43639(13) 0.16425(18) 0.0189(4) Uani d . 1 1
H H1 0.3134 0.4850 0.0940 0.023 Uiso d R 1 1
C C2 0.2315(2) 0.48806(16) 0.2543(2) 0.0186(4) Uani d . 1 1
H H2 0.3009 0.5322 0.3390 0.022 Uiso calc R 1 1
C C3 0.1533(2) 0.39999(17) 0.3228(2) 0.0198(4) Uani d . 1 1
H H3A 0.0871 0.4389 0.3710 0.024 Uiso calc R 1 1
H H3B 0.0897 0.3527 0.2398 0.024 Uiso calc R 1 1
C C4 0.2594(2) 0.32434(16) 0.4402(2) 0.0189(4) Uani d . 1 1
H H4 0.3155 0.3707 0.5299 0.023 Uiso calc R 1 1
O O4 0.16312(14) 0.24735(12) 0.48549(16) 0.0218(3) Uani d . 1 1
H H41 0.2150 0.2023 0.5464 0.033 Uiso d R 1 1
C C5 0.3703(2) 0.25765(16) 0.3849(2) 0.0198(4) Uani d . 1 1
H H5A 0.4141 0.1985 0.4608 0.024 Uiso calc R 1 1
H H5B 0.3141 0.2194 0.2892 0.024 Uiso calc R 1 1
C C5A 0.4971(2) 0.32279(16) 0.3567(2) 0.0188(4) Uani d . 1 1
C C6 0.6453(2) 0.29549(18) 0.4340(2) 0.0227(5) Uani d . 1 1
H H6 0.6661 0.2395 0.5108 0.027 Uiso calc R 1 1
C C7 0.7634(2) 0.34807(18) 0.4015(2) 0.0245(5) Uani d . 1 1
H H7 0.8634 0.3273 0.4547 0.029 Uiso calc R 1 1
C C8 0.7343(2) 0.43083(18) 0.2911(2) 0.0242(5) Uani d . 1 1
H H8 0.8142 0.4665 0.2672 0.029 Uiso calc R 1 1
C C9 0.5879(2) 0.46130(17) 0.2155(2) 0.0225(5) Uani d . 1 1
H H9 0.5680 0.5189 0.1409 0.027 Uiso calc R 1 1
C C9A 0.4699(2) 0.40855(16) 0.2477(2) 0.0189(4) Uani d . 1 1
C C21 0.1217(2) 0.56892(16) 0.1495(2) 0.0191(4) Uani d . 1 1
O O21 0.12155(15) 0.58915(11) 0.02143(16) 0.0235(4) Uani d . 1 1
O O22 0.03051(15) 0.61649(12) 0.21547(16) 0.0243(3) Uani d . 1 1
H H22 -0.0291 0.6663 0.1471 0.029 Uiso d R 1 1

loop_
_atom_site_aniso_label
_atom_site_aniso_U_11
_atom_site_aniso_U_22
_atom_site_aniso_U_33
_atom_site_aniso_U_12
_atom_site_aniso_U_13
_atom_site_aniso_U_23
N1 0.0193(9) 0.0187(9) 0.0184(9) 0.0008(7) 0.0056(7) 0.0019(7)
C2 0.0176(10) 0.0184(10) 0.0193(10) 0.0008(8) 0.0050(8) -0.0019(8)
C3 0.0173(9) 0.0208(10) 0.0209(10) 0.0000(8) 0.0056(8) 0.0011(8)
C4 0.0199(10) 0.0176(10) 0.0198(10) -0.0033(8) 0.0071(8) -0.0010(8)
O4 0.0200(7) 0.0221(7) 0.0222(8) -0.0018(6) 0.0054(6) 0.0039(6)
C5 0.0216(10) 0.0184(10) 0.0200(11) 0.0012(8) 0.0074(8) 0.0011(8)
C5A 0.0198(10) 0.0191(10) 0.0191(10) 0.0014(8) 0.0082(8) -0.0020(8)
C6 0.0239(11) 0.0224(11) 0.0215(11) 0.0034(9) 0.0066(9) 0.0011(9)
C7 0.0178(10) 0.0279(11) 0.0254(12) 0.0037(9) 0.0036(8) -0.0033(9)
C8 0.0210(10) 0.0257(11) 0.0268(11) -0.0038(9) 0.0088(9) -0.0043(9)
C9 0.0248(11) 0.0218(11) 0.0221(11) 0.0003(9) 0.0091(9) 0.0010(9)
C9A 0.0194(10) 0.0188(10) 0.0181(10) 0.0020(8) 0.0053(8) -0.0026(8)
C21 0.0185(10) 0.0154(10) 0.0219(11) -0.0023(8) 0.0040(8) -0.0026(8)
O21 0.0236(8) 0.0232(8) 0.0235(8) 0.0007(6) 0.0070(6) 0.0029(6)
O22 0.0257(8) 0.0245(8) 0.0231(8) 0.0077(6) 0.0082(6) 0.0019(6)

loop_
_atom_type_symbol
_atom_type_description
_atom_type_scat_dispersion_real
_atom_type_scat_dispersion_imag
_atom_type_scat_source
C C 0.0033 0.0016 'International Tables Vol C Tables 4.2.6.8 and 6.1.1.4'
H H 0.0000 0.0000 'International Tables Vol C Tables 4.2.6.8 and 6.1.1.4'
N N 0.0061 0.0033 'International Tables Vol C Tables 4.2.6.8 and 6.1.1.4'
O O 0.0106 0.0060 'International Tables Vol C Tables 4.2.6.8 and 6.1.1.4'

loop_
_geom_angle_atom_site_label_1
_geom_angle_atom_site_label_2
_geom_angle_atom_site_label_3
_geom_angle
C9A N1 C2 115.39(15)
C9A N1 H1 112.4
C2 N1 H1 103.5
N1 C2 C21 107.00(15)
N1 C2 C3 112.13(16)
C21 C2 C3 112.21(15)
N1 C2 H2 108.5
C21 C2 H2 108.5
C3 C2 H2 108.5
C4 C3 C2 114.04(16)
C4 C3 H3A 108.7
C2 C3 H3A 108.7
C4 C3 H3B 108.7
C2 C3 H3B 108.7
H3A C3 H3B 107.6
O4 C4 C3 104.53(15)
O4 C4 C5 109.15(15)
C3 C4 C5 115.79(16)
O4 C4 H4 109.1
C3 C4 H4 109.1
C5 C4 H4 109.1
C4 O4 H41 108.7
C5A C5 C4 116.98(16)
C5A C5 H5A 108.1
C4 C5 H5A 108.1
C5A C5 H5B 108.1
C4 C5 H5B 108.1
H5A C5 H5B 107.3
C6 C5A C9A 117.82(18)
C6 C5A C5 120.72(18)
C9A C5A C5 121.40(17)
C7 C6 C5A 121.77(19)
C7 C6 H6 119.1
C5A C6 H6 119.1
C8 C7 C6 119.57(19)
C8 C7 H7 120.2
C6 C7 H7 120.2
C7 C8 C9 119.62(19)
C7 C8 H8 120.2
C9 C8 H8 120.2
C8 C9 C9A 120.77(19)
C8 C9 H9 119.6
C9A C9 H9 119.6
C9 C9A C5A 120.41(17)
C9 C9A N1 120.50(18)
C5A C9A N1 118.99(17)
O21 C21 O22 124.37(18)
O21 C21 C2 122.89(18)
O22 C21 C2 112.71(17)
C21 O22 H22 107.6

loop_
_geom_bond_atom_site_label_1
_geom_bond_atom_site_label_2
_geom_bond_distance
N1 C9A 1.429(2)
N1 C2 1.481(2)
N1 H1 0.8600
C2 C21 1.521(3)
C2 C3 1.530(3)
C2 H2 1.0000
C3 C4 1.522(3)
C3 H3A 0.9900
C3 H3B 0.9900
C4 O4 1.443(2)
C4 C5 1.525(3)
C4 H4 1.0000
O4 H41 0.8201
C5 C5A 1.516(3)
C5 H5A 0.9900
C5 H5B 0.9900
C5A C6 1.395(3)
C5A C9A 1.403(3)
C6 C7 1.392(3)
C6 H6 0.9500
C7 C8 1.385(3)
C7 H7 0.9500
C8 C9 1.388(3)
C8 H8 0.9500
C9 C9A 1.390(3)
C9 H9 0.9500
C21 O21 1.211(2)
C21 O22 1.329(2)
O22 H22 0.9200

loop_
_geom_hbond_atom_site_label_D
_geom_hbond_atom_site_label_H
_geom_hbond_atom_site_label_A
_geom_hbond_site_symmetry_A
_geom_hbond_distance_DH
_geom_hbond_distance_HA
_geom_hbond_distance_DA
_geom_hbond_angle_DHA
_geom_hbond_publ_flag
N1 H1 O21 . 0.86 2.12 2.644(2) 119 no
O22 H22 O4 2_555 0.92 1.75 2.665(2) 172 no
O4 H41 N1 4_566 0.82 2.05 2.859(2) 167 no

loop_
_geom_torsion_atom_site_label_1
_geom_torsion_atom_site_label_2
_geom_torsion_atom_site_label_3
_geom_torsion_atom_site_label_4
_geom_torsion
C9A N1 C2 C21 147.73(16)
C9A N1 C2 C3 -88.84(19)
N1 C2 C3 C4 65.2(2)
C21 C2 C3 C4 -174.35(16)
C2 C3 C4 O4 -178.50(16)
C2 C3 C4 C5 -58.4(2)
O4 C4 C5 C5A -170.24(16)
C3 C4 C5 C5A 72.2(2)
C4 C5 C5A C6 121.5(2)
C4 C5 C5A C9A -61.5(3)
C9A C5A C6 C7 -2.2(3)
C5 C5A C6 C7 174.87(19)
C5A C6 C7 C8 0.8(3)
C6 C7 C8 C9 0.8(3)
C7 C8 C9 C9A -1.0(3)
C8 C9 C9A C5A -0.5(3)
C8 C9 C9A N1 -176.90(18)
C6 C5A C9A C9 2.0(3)
C5 C5A C9A C9 -175.05(18)
C6 C5A C9A N1 178.51(17)
C5 C5A C9A N1 1.4(3)
C2 N1 C9A C9 -116.1(2)
C2 N1 C9A C5A 67.4(2)
N1 C2 C21 O21 -5.3(2)
C3 C2 C21 O21 -128.6(2)
N1 C2 C21 O22 176.63(15)
C3 C2 C21 O22 53.3(2)
